data_2001151
loop_
_publ_author_name
'Bonh\^ote, P.'
'Ferigo, M.'
'Stoeckli-Evans, H.'
'Marty, W.'

_publ_section_title
;
 Structures of 2,6-bis(aminomethyl)pyridine (bamp) complexes of Fe^II^,
 Ni^II^, Zn^II^, Mn^II^, Co^III^ and Cu^II^
;
_journal_issue 12
_journal_name_full 'Acta Crystallographica Section C'
_journal_page_first 2102
_journal_page_last 2107
_journal_paper_doi 10.1107/S010827019300424X
_journal_volume 49
_journal_year 1993
_chemical_formula_moiety 'C14 H25.33 N6 O1.67 Cl2 Fe '
_chemical_formula_sum 'C14 H25.33 Cl2 Fe N6 O1.67'
_chemical_formula_weight 431.14
_chemical_name_common FeBAMP
_chemical_name_systematic
;
 Bis(2,6-diaminomethylpyridine)Fe(II)Dichloride . 1.67Hydrate
;
_space_group_IT_number 15
_symmetry_cell_setting monoclinic
_symmetry_space_group_name_Hall '-I 2ya'
_symmetry_space_group_name_H-M 'I 1 2/a 1'
_cell_angle_alpha 90.0
_cell_angle_beta 92.210(10)
_cell_angle_gamma 90.0
_cell_formula_units_Z 12
_cell_length_a 16.5620(10)
_cell_length_b 9.7040(10)
_cell_length_c 36.591(2)
_cell_measurement_reflns_used 27
_cell_measurement_temperature 294.0(10)
_cell_measurement_theta_max 15
_cell_measurement_theta_min 9
_cell_volume 5876.4(8)
_computing_data_reduction 'NRCVAX DATRD2 (Gabe, Le Page, Charland, Lee & White, 1989)'
_computing_molecular_graphics NRCVAX
_computing_publication_material 'NRCVAX TABLES'
_computing_structure_refinement 'NRCVAX LSTSQ'
_computing_structure_solution 'NRCVAX SOLVER'
_diffrn_ambient_temperature 293
_diffrn_measurement_device 'Stoe AED2 four-circle'
_diffrn_measurement_method '\w/\q scan b/P/b '
_diffrn_radiation_monochromator graphite
_diffrn_radiation_source 'xray tube'
_diffrn_radiation_type 'Molybdenum K\a'
_diffrn_radiation_wavelength 0.71073
_diffrn_reflns_av_R_equivalents 0.015
_diffrn_reflns_limit_h_max 19
_diffrn_reflns_limit_h_min -19
_diffrn_reflns_limit_k_max 11
_diffrn_reflns_limit_k_min 0
_diffrn_reflns_limit_l_max 43
_diffrn_reflns_limit_l_min 0
_diffrn_reflns_number 5741
_diffrn_reflns_reduction_process Lorentz-polarization
_diffrn_reflns_theta_max 25
_diffrn_reflns_theta_min 2.50
_diffrn_standards_decay_% 1.0
_diffrn_standards_interval_time 60
_diffrn_standards_number 3
_exptl_absorpt_coefficient_mu 1.07
_exptl_absorpt_correction_T_max 1.0000
_exptl_absorpt_correction_T_min 1.0000
_exptl_absorpt_correction_type none
_exptl_crystal_colour 'dark brown'
_exptl_crystal_density_diffrn 1.462
_exptl_crystal_description rods
_exptl_crystal_F_000 2704
_exptl_crystal_size_max 0.46
_exptl_crystal_size_mid 0.27
_exptl_crystal_size_min 0.19
_refine_diff_density_max 0.40
_refine_diff_density_min -0.24
_refine_ls_goodness_of_fit_obs 0.74
_refine_ls_hydrogen_treatment refall
_refine_ls_matrix_type full
_refine_ls_number_parameters 487
_refine_ls_number_reflns 3548
_refine_ls_R_factor_all 0.029
_refine_ls_R_factor_obs 0.029
_refine_ls_shift/esd_max 0.091
_refine_ls_structure_factor_coef F
_refine_ls_weighting_details 'w = 1/[\s^2^(F) + 0.0034F^2^]'
_refine_ls_weighting_scheme calc
_refine_ls_wR_factor_all 0.046
_refine_ls_wR_factor_obs 0.049
_reflns_number_observed 3548
_reflns_number_total 4993
_reflns_observed_criterion Inet>2.5\s(Inet)
_cod_data_source_file mu1032.cif
_cod_data_source_block mu1032_structure_1_of_6
_cod_depositor_comments
;
The following automatic conversions were performed:
'_symmetry_cell_setting' value 'Monoclinic' changed to 'monoclinic'
according to '/home/saulius/struct/CIF-dictionaries/cif_core.dic'
dictionary named 'cif_core.dic' version 2.4.1 from 2010-06-29.

Automatic conversion script
Id: cif_fix_enum 1527 2010-12-29 10:47:43Z saulius 

The following automatic conversions were performed:

'_atom_site_thermal_displace_type' tag value 'Bij' was replaced with
'Bani' value 38 times.

'_refine_ls_matrix_type' tag value
'full-matrix' was replaced with 'full' value.

Automatic conversion script
Id: cif_fix_values 1646 2011-03-28 12:23:43Z adriana 

The following automatic conversions were performed:

'_symmetry_cell_setting' value 'Monoclinic' changed to 'monoclinic'
according to /home/saulius/struct/CIF-dictionaries/cif_core.dic
dictionary named 'cif_core.dic' version 2.4.1 from 2010-06-29.

Automatic conversion script
Id: cif_fix_values 1715 2011-07-08 13:25:40Z adriana 

The following automatic conversions were performed:

'_refine_ls_weighting_scheme' value '1/[\s^2^(F) + 0.0034F^2^]' was
changed to 'calc'. New tag '_refine_ls_weighting_details' was
created. The value of the new tag was set to 'w = 1/[\s^2^(F) +
0.0034F^2^]'.

Automatic conversion script
Id: cif_fix_values 3143 2015-03-26 13:38:13Z robertas 
;
_cod_original_sg_symbol_H-M 'I 2/a'
_cod_original_formula_sum 'C14 H25.33 N6 O1.67 Cl2 Fe '
_cod_database_code 2001151

loop_
_symmetry_equiv_pos_as_xyz
x,y,z
-x,-y,-z
1/2+x,1/2+y,1/2+z
1/2-x,1/2-y,1/2-z
1/2-x,y,-z
1/2+x,-y,z
-x,1/2+y,1/2-z
x,1/2-y,1/2+z

loop_
_atom_site_aniso_label
_atom_site_aniso_U_11
_atom_site_aniso_U_22
_atom_site_aniso_U_33
_atom_site_aniso_U_12
_atom_site_aniso_U_13
_atom_site_aniso_U_23
_atom_site_aniso_type_symbol
Fe2 0.0336(3) 0.0414(3) 0.0349(3) 0.00000 0.0040(5) 0.00000 Fe
N21 0.0412(13) 0.0447(14) 0.0330(13) 0.003(2) 0.008(2) 0.006(2) N
N22 0.0506(16) 0.0464(17) 0.0388(15) 0.007(3) 0.008(3) -0.006(3) N
N23 0.0537(16) 0.0453(16) 0.0454(16) -0.009(3) 0.003(3) -0.015(3) N
C21 0.0406(16) 0.0546(19) 0.0303(15) -0.011(3) 0.006(2) 0.010(3) C
C22 0.0440(18) 0.082(3) 0.0399(19) -0.013(4) -0.007(3) 0.019(4) C
C23 0.0347(18) 0.092(3) 0.059(2) 0.006(4) 0.001(3) 0.037(4) C
C24 0.0456(18) 0.072(2) 0.060(2) 0.031(4) 0.027(3) 0.021(4) C
C25 0.0484(17) 0.0499(18) 0.0404(16) 0.014(3) 0.021(3) 0.015(3) C
C26 0.055(2) 0.078(3) 0.0408(19) -0.008(4) -0.002(3) -0.032(4) C
C27 0.063(2) 0.051(2) 0.063(2) 0.017(3) 0.018(4) -0.024(4) C
Fe1 0.0315(2) 0.0322(2) 0.0325(2) -0.0031(3) 0.0040(3) -0.0003(3) Fe
N1 0.0327(12) 0.0346(12) 0.0385(13) -0.006(2) 0.0001(19) -0.004(2) N
N2 0.0523(16) 0.0389(15) 0.0376(15) 0.003(2) -0.013(3) 0.010(2) N
N3 0.0411(14) 0.0435(15) 0.0434(16) 0.012(3) -0.005(3) -0.005(3) N
N4 0.0376(12) 0.0363(13) 0.0364(13) 0.004(2) 0.004(2) 0.005(2) N
N5 0.0593(18) 0.0367(16) 0.0442(16) 0.001(3) -0.014(3) -0.010(2) N
N6 0.0468(16) 0.0374(14) 0.0406(15) 0.009(3) 0.001(3) -0.010(2) N
C1 0.0343(15) 0.0349(15) 0.0493(17) 0.002(2) -0.004(3) -0.021(3) C
C2 0.0394(18) 0.057(2) 0.063(2) -0.001(3) 0.001(3) -0.027(3) C
C3 0.0423(19) 0.084(3) 0.056(2) -0.029(4) 0.024(3) -0.025(4) C
C4 0.057(2) 0.068(2) 0.0452(19) -0.031(4) 0.015(3) 0.005(4) C
C5 0.0412(16) 0.0424(16) 0.0435(17) -0.015(3) 0.007(3) 0.005(3) C
C6 0.0419(18) 0.048(2) 0.068(2) 0.020(3) -0.022(3) 0.005(3) C
C7 0.060(2) 0.049(2) 0.073(3) 0.003(3) 0.009(4) 0.044(4) C
C8 0.0460(17) 0.0468(17) 0.0350(15) 0.025(3) 0.011(3) 0.017(3) C
C9 0.049(2) 0.069(2) 0.050(2) 0.030(4) 0.024(3) 0.025(4) C
C10 0.0402(18) 0.079(3) 0.060(2) -0.007(4) 0.008(3) 0.047(4) C
C11 0.0476(19) 0.060(2) 0.062(2) -0.024(3) -0.007(3) 0.032(4) C
C12 0.0414(16) 0.0358(15) 0.0475(17) -0.006(3) -0.011(3) 0.012(3) C
C13 0.071(3) 0.054(2) 0.050(2) 0.009(4) 0.032(4) -0.024(3) C
C14 0.060(2) 0.0417(18) 0.066(2) -0.027(3) 0.011(4) -0.034(4) C
Cl1 0.0571(5) 0.0655(5) 0.0420(4) 0.0048(8) -0.0045(7) -0.0017(7) Cl
Cl2 0.0645(5) 0.0776(6) 0.0401(4) 0.0370(9) 0.0065(7) -0.0022(8) Cl
Cl3 0.0680(6) 0.0799(7) 0.0561(5) 0.0442(9) 0.0333(9) 0.0267(9) Cl
OW1 0.0652(18) 0.0765(19) 0.0664(19) 0.023(3) 0.000(3) 0.003(3) O
OW2 0.0670(19) 0.0561(17) 0.105(3) -0.017(3) -0.015(4) 0.009(3) O
OW3 0.163(6) 0.049(3) 0.179(6) 0.00000 -0.210(11) 0.00000 O

loop_
_atom_site_label
_atom_site_fract_x
_atom_site_fract_y
_atom_site_fract_z
_atom_site_thermal_displace_type
_atom_site_calc_flag
_atom_site_refinement_flags
_atom_site_type_symbol
Fe2 0.75000 0.85584(6) 0.50000 Bani ? S Fe
N21 0.87730(10) 0.8383(3) 0.51090(10) Bani ? . N
N22 0.7793(2) 1.0219(3) 0.54130(10) Bani ? . N
N23 0.7913(2) 0.7133(3) 0.45750(10) Bani ? . N
C21 0.9151(2) 0.9186(3) 0.53580(10) Bani ? . C
C22 0.9979(2) 0.9115(4) 0.54240(10) Bani ? . C
C23 1.0409(2) 0.8186(5) 0.52270(10) Bani ? . C
C24 1.0021(2) 0.7336(4) 0.49780(10) Bani ? . C
C25 0.9199(2) 0.7461(3) 0.49210(10) Bani ? . C
C26 0.8616(2) 1.0142(5) 0.55690(10) Bani ? . C
C27 0.8713(2) 0.6549(4) 0.46650(10) Bani ? . C
Fe1 1.08020(2) 0.55595(4) 0.325340(10) Bani ? . Fe
N1 0.96950(10) 0.5018(2) 0.34700(10) Bani ? . N
N2 0.9926(2) 0.6992(3) 0.29760(10) Bani ? . N
N3 1.1132(2) 0.3856(3) 0.36310(10) Bani ? . N
N4 1.19110(10) 0.6235(2) 0.30570(10) Bani ? . N
N5 1.0981(2) 0.4250(3) 0.27620(10) Bani ? . N
N6 1.1174(2) 0.7164(3) 0.36470(10) Bani ? . N
C1 0.9052(2) 0.5825(3) 0.34120(10) Bani ? . C
C2 0.8357(2) 0.5635(4) 0.36010(10) Bani ? . C
C3 0.8327(2) 0.4583(4) 0.38490(10) Bani ? . C
C4 0.8983(2) 0.3725(4) 0.39050(10) Bani ? . C
C5 0.9669(2) 0.3976(3) 0.37120(10) Bani ? . C
C6 0.9133(2) 0.6965(4) 0.31360(10) Bani ? . C
C7 1.0418(2) 0.3101(4) 0.37400(10) Bani ? . C
C8 1.2262(2) 0.5552(3) 0.27900(10) Bani ? . C
C9 1.3021(2) 0.5934(4) 0.26770(10) Bani ? . C
C10 1.3409(2) 0.7020(4) 0.28460(10) Bani ? . C
C11 1.3042(2) 0.7728(4) 0.31210(10) Bani ? . C
C12 1.2289(2) 0.7304(3) 0.32220(10) Bani ? . C
C13 1.1804(3) 0.4342(4) 0.26320(10) Bani ? . C
C14 1.1823(2) 0.8023(4) 0.35120(10) Bani ? . C
Cl1 0.96375(5) 0.93418(9) 0.71281(2) Bani ? . Cl
Cl2 0.15262(6) 0.54013(10) 0.44236(2) Bani ? . Cl
Cl3 1.17632(6) 0.06169(10) 0.61285(3) Bani ? . Cl
OW1 0.9950(2) 0.0463(3) 0.63257(10) Bani ? . O
OW2 0.7883(2) 0.8316(3) 0.67895(10) Bani ? . O
OW3 0.75000 0.2103(5) 0.00000 Bani ? S O
H22 1.023(2) 0.963(4) 0.5598(11) Uiso ? . H
H23 1.092(3) 0.818(4) 0.5251(10) Uiso ? . H
H24 1.029(2) 0.674(4) 0.4854(11) Uiso ? . H
H26A 0.889(3) 1.102(5) 0.5580(14) Uiso ? . H
H26B 0.861(3) 0.983(6) 0.5806(16) Uiso ? . H
H27A 0.860(3) 0.564(5) 0.4828(14) Uiso ? . H
H27B 0.897(3) 0.638(5) 0.4450(15) Uiso ? . H
H2 0.794(3) 0.620(4) 0.3564(11) Uiso ? . H
H3 0.785(3) 0.437(4) 0.3984(11) Uiso ? . H
H4 0.904(3) 0.297(4) 0.4067(12) Uiso ? . H
H6A 0.873(2) 0.688(4) 0.2977(11) Uiso ? . H
H6B 0.901(3) 0.781(5) 0.3257(12) Uiso ? . H
H7A 1.047(2) 0.278(4) 0.3940(11) Uiso ? . H
H7B 1.031(3) 0.222(5) 0.3546(14) Uiso ? . H
H9 1.319(2) 0.545(3) 0.2503(11) Uiso ? . H
H10 1.393(2) 0.728(4) 0.2779(10) Uiso ? . H
H11 1.333(2) 0.847(4) 0.3231(11) Uiso ? . H
H13A 1.182(3) 0.445(4) 0.2390(13) Uiso ? . H
H13B 1.203(3) 0.351(5) 0.2696(12) Uiso ? . H
H14A 1.212(3) 0.830(4) 0.3705(12) Uiso ? . H
H14B 1.161(3) 0.885(5) 0.3362(12) Uiso ? . H
H22A 0.748(3) 1.017(5) 0.5589(13) Uiso ? . H
H22B 0.775(3) 1.088(5) 0.5307(14) Uiso ? . H
H23A 0.797(2) 0.766(4) 0.4353(11) Uiso ? . H
H23B 0.761(2) 0.653(4) 0.4503(9) Uiso ? . H
H2A 1.011(2) 0.787(4) 0.2965(10) Uiso ? . H
H2B 0.985(2) 0.679(4) 0.2775(11) Uiso ? . H
H3A 1.146(2) 0.325(4) 0.3523(9) Uiso ? . H
H3B 1.130(2) 0.417(4) 0.3814(11) Uiso ? . H
H5A 1.086(3) 0.334(5) 0.2805(12) Uiso ? . H
H5B 1.066(3) 0.447(4) 0.2644(14) Uiso ? . H
H6A 1.0846(19) 0.758(3) 0.3685(8) Uiso ? . H
H6B 1.136(2) 0.670(4) 0.3868(11) Uiso ? . H
HAW1 1.005(4) 0.027(8) 0.655(2) Uiso ? . H
HAW2 0.826(3) 0.864(4) 0.6867(11) Uiso ? . H
HBW1 1.049(3) 0.042(5) 0.6283(15) Uiso ? . H
HBW2 0.757(4) 0.885(7) 0.6539(18) Uiso ? . H
HOW3 0.772(4) 0.156(6) 0.0165(17) Uiso ? . H

loop_
_atom_type_symbol
_atom_type_description
_atom_type_scat_dispersion_real
_atom_type_scat_dispersion_imag
_atom_type_scat_source
C ? 0.002 0.002 'International Tables Vol. IV Table 2.2B'
H ? 0.000 0.000 'International Tables Vol. IV Table 2.2B'
N ? 0.004 0.003 'International Tables Vol. IV Table 2.2B'
O ? 0.008 0.006 'International Tables Vol. IV Table 2.2B'
Cl ? 0.132 0.159 'International Tables Vol. IV Table 2.2B'
Fe ? 0.301 0.845 'International Tables Vol. IV Table 2.2B'

loop_
_geom_angle_atom_site_label_1
_geom_angle_atom_site_label_2
_geom_angle_atom_site_label_3
_geom_angle_site_symmetry_1
_geom_angle_site_symmetry_2
_geom_angle_site_symmetry_3
_geom_angle
_geom_angle_publ_flag
N21 Fe2 N21a ? ? ? 170.84(10) no
N21 Fe2 N22 ? ? ? 75.30(10) no
N21 Fe2 N22a ? ? ? 111.61(10) no
N21 Fe2 N23 ? ? ? 75.60(10) no
N21 Fe2 N23a ? ? ? 98.55(10) no
N21a Fe2 N22 ? ? ? 111.61(10) no
N21a Fe2 N22a ? ? ? 75.30(10) no
N21a Fe2 N23 ? ? ? 98.55(10) no
N21a Fe2 N23a ? ? ? 75.60(10) no
N22 Fe2 N22a ? ? ? 88.44(12) no
N22 Fe2 N23 ? ? ? 148.94(11) no
N22 Fe2 N23a ? ? ? 92.31(12) no
N22a Fe2 N23 ? ? ? 92.31(12) no
N22a Fe2 N23a ? ? ? 148.94(11) no
N23 Fe2 N23a ? ? ? 102.52(12) no
Fe2 N21 C21 ? ? ? 120.9(2) ?
Fe2 N21 C25 ? ? ? 119.5(2) ?
C21 N21 C25 ? ? ? 119.6(3) ?
Fe2 N22 C26 ? ? ? 113.6(2) ?
Fe2 N23 C27 ? ? ? 112.6(2) ?
N21 C21 C22 ? ? ? 121.8(3) ?
N21 C21 C26 ? ? ? 115.9(3) ?
C22 C21 C26 ? ? ? 122.3(3) ?
C21 C22 C23 ? ? ? 118.0(4) ?
C22 C23 C24 ? ? ? 120.4(3) ?
C23 C24 C25 ? ? ? 119.0(4) ?
N21 C25 C24 ? ? ? 121.2(3) ?
N21 C25 C27 ? ? ? 115.5(3) ?
C24 C25 C27 ? ? ? 123.2(3) ?
N22 C26 C21 ? ? ? 112.8(3) ?
N23 C27 C25 ? ? ? 111.8(3) ?
N1 Fe1 N2 ? ? ? 76.34(10) no
N1 Fe1 N3 ? ? ? 76.97(10) no
N1 Fe1 N4 ? ? ? 175.91(9) no
N1 Fe1 N5 ? ? ? 107.95(10) no
N1 Fe1 N6 ? ? ? 99.07(10) no
N2 Fe1 N3 ? ? ? 153.30(10) no
N2 Fe1 N4 ? ? ? 102.25(10) no
N2 Fe1 N5 ? ? ? 95.38(12) no
N2 Fe1 N6 ? ? ? 91.00(12) no
N3 Fe1 N4 ? ? ? 104.41(10) no
N3 Fe1 N5 ? ? ? 92.28(12) no
N3 Fe1 N6 ? ? ? 93.69(12) no
N4 Fe1 N5 ? ? ? 75.94(11) no
N4 Fe1 N6 ? ? ? 77.05(10) no
N5 Fe1 N6 ? ? ? 152.98(11) no
Fe1 N1 C1 ? ? ? 119.92(19) ?
Fe1 N1 C5 ? ? ? 119.23(19) ?
C1 N1 C5 ? ? ? 120.1(3) ?
Fe1 N2 C6 ? ? ? 112.9(2) ?
Fe1 N3 C7 ? ? ? 111.3(2) ?
Fe1 N4 C8 ? ? ? 120.5(2) ?
Fe1 N4 C12 ? ? ? 119.02(19) ?
C8 N4 C12 ? ? ? 120.3(3) ?
Fe1 N5 C13 ? ? ? 112.4(2) ?
Fe1 N6 C14 ? ? ? 112.0(2) ?
N1 C1 C2 ? ? ? 121.3(3) ?
N1 C1 C6 ? ? ? 116.6(3) ?
C2 C1 C6 ? ? ? 122.1(3) ?
C1 C2 C3 ? ? ? 119.0(3) ?
C2 C3 C4 ? ? ? 120.1(3) ?
C3 C4 C5 ? ? ? 118.4(4) ?
N1 C5 C4 ? ? ? 121.1(3) ?
N1 C5 C7 ? ? ? 115.0(3) ?
C4 C5 C7 ? ? ? 123.8(3) ?
N2 C6 C1 ? ? ? 112.7(3) ?
N3 C7 C5 ? ? ? 111.9(3) ?
N4 C8 C9 ? ? ? 120.7(3) ?
N4 C8 C13 ? ? ? 116.2(3) ?
C9 C8 C13 ? ? ? 123.0(3) ?
C8 C9 C10 ? ? ? 119.1(4) ?
C9 C10 C11 ? ? ? 120.1(3) ?
C10 C11 C12 ? ? ? 118.4(4) ?
N4 C12 C11 ? ? ? 121.4(3) ?
N4 C12 C14 ? ? ? 115.6(3) ?
C11 C12 C14 ? ? ? 123.0(3) ?
N5 C13 C8 ? ? ? 112.7(3) ?
N6 C14 C12 ? ? ? 112.1(3) ?

loop_
_geom_bond_atom_site_label_1
_geom_bond_atom_site_label_2
_geom_bond_site_symmetry_1
_geom_bond_site_symmetry_2
_geom_bond_distance
_geom_bond_publ_flag
Fe2 N21 ? ? 2.137(2) yes
Fe2 N21a ? ? 2.137(2) no
Fe2 N22 ? ? 2.249(3) no
Fe2 N22a ? ? 2.249(3) no
Fe2 N23 ? ? 2.210(3) no
Fe2 N23a ? ? 2.210(3) no
N21 C21 ? ? 1.336(4) ?
N21 C25 ? ? 1.345(4) ?
N22 C26 ? ? 1.458(5) ?
N23 C27 ? ? 1.468(5) ?
C21 C22 ? ? 1.385(5) ?
C21 C26 ? ? 1.515(5) ?
C22 C23 ? ? 1.372(6) ?
C23 C24 ? ? 1.370(6) ?
C24 C25 ? ? 1.373(5) ?
C25 C27 ? ? 1.501(5) ?
Fe1 N1 ? ? 2.092(2) no
Fe1 N2 ? ? 2.226(3) no
Fe1 N3 ? ? 2.210(3) no
Fe1 N4 ? ? 2.103(2) no
Fe1 N5 ? ? 2.230(3) no
Fe1 N6 ? ? 2.193(3) no
N1 C1 ? ? 1.333(4) ?
N1 C5 ? ? 1.345(4) ?
N2 C6 ? ? 1.458(5) ?
N3 C7 ? ? 1.460(5) ?
N4 C8 ? ? 1.333(4) ?
N4 C12 ? ? 1.343(4) ?
N5 C13 ? ? 1.463(5) ?
N6 C14 ? ? 1.460(5) ?
C1 C2 ? ? 1.378(5) ?
C1 C6 ? ? 1.507(5) ?
C2 C3 ? ? 1.369(6) ?
C3 C4 ? ? 1.378(6) ?
C4 C5 ? ? 1.383(5) ?
C5 C7 ? ? 1.503(5) ?
C8 C9 ? ? 1.388(5) ?
C8 C13 ? ? 1.501(5) ?
C9 C10 ? ? 1.369(6) ?
C10 C11 ? ? 1.378(6) ?
C11 C12 ? ? 1.379(4) ?
C12 C14 ? ? 1.507(5) ?

loop_
_geom_contact_atom_site_label_1
_geom_contact_atom_site_label_2
_geom_contact_distance
_geom_contact_site_symmetry_1
_geom_contact_site_symmetry_2
_geom_contact_publ_flag
? ? ? ? ? ?

loop_
_geom_torsion_atom_site_label_1
_geom_torsion_atom_site_label_2
_geom_torsion_atom_site_label_3
_geom_torsion_atom_site_label_4
_geom_torsion_site_symmetry_1
_geom_torsion_site_symmetry_2
_geom_torsion_site_symmetry_3
_geom_torsion_site_symmetry_4
_geom_torsion
_geom_torsion_publ_flag
? ? ? ? ? ? ? ? ? ?
